data_2211105
loop_
_publ_author_name
'Low, John N.'
'Cobo, Justo'
'Trilleras, Jorge'
'Glidewell, Christopher'

_publ_section_title
;2,5-Bis(4-methylphenyl)-7-phenyl-6,7-dihydropyrazolo[1,5-<i>a</i>]pyrimidine-3,6-dicarbaldehyde:
 hydrogen-bonded sheets built from N---H&#x00B7;&#x00B7;&#x00B7;O and
 C---H&#x00B7;&#x00B7;&#x00B7;O hydrogen bonds
;
_journal_coeditor_code LH2198
_journal_issue 11
_journal_name_full 'Acta Crystallographica Section E'
_journal_page_first o4930
_journal_page_last o4932
_journal_paper_doi 10.1107/S1600536806040177
_journal_volume 62
_journal_year 2006
_chemical_formula_iupac 'C28 H23 N3 O2'
_chemical_formula_moiety 'C28 H23 N3 O2'
_chemical_formula_sum 'C28 H23 N3 O2'
_chemical_formula_weight 433.49
_chemical_name_systematic
;
2,5-Bis(4-methylphenyl)-7-phenyl-6,7-dihydropyrazolo[1,5-a]pyrimidine-
3,6-dicarbaldehyde
;
_space_group_IT_number 14
_symmetry_cell_setting monoclinic
_symmetry_space_group_name_Hall '-P 2ybc'
_symmetry_space_group_name_H-M 'P 1 21/c 1'
_atom_sites_solution_hydrogens geom
_atom_sites_solution_primary direct
_atom_sites_solution_secondary difmap
_cell_angle_alpha 90.00
_cell_angle_beta 118.723(2)
_cell_angle_gamma 90.00
_cell_formula_units_Z 4
_cell_length_a 10.4688(3)
_cell_length_b 22.3018(7)
_cell_length_c 11.0754(4)
_cell_measurement_reflns_used 5194
_cell_measurement_temperature 120(2)
_cell_measurement_theta_max 27.54
_cell_measurement_theta_min 2.38
_cell_volume 2267.63(13)
_computing_cell_refinement 'DENZO (Otwinowski & Minor, 1997) and COLLECT'
_computing_data_collection 'COLLECT (Hooft, 1999)'
_computing_data_reduction 'DENZO and COLLECT'
_computing_molecular_graphics 'PLATON (Spek, 2003)'
_computing_publication_material 'SHELXL97 and PRPKAPPA (Ferguson, 1999)'
_computing_structure_refinement 'OSCAIL & SHELXL97 (Sheldrick, 1997)'
_computing_structure_solution 'OSCAIL (McArdle, 2003) & SHELXS97 (Sheldrick, 1997)'
_diffrn_ambient_temperature 120(2)
_diffrn_detector_area_resol_mean 9.091
_diffrn_measured_fraction_theta_full 0.991
_diffrn_measured_fraction_theta_max 0.991
_diffrn_measurement_device_type 'Bruker--Nonius KappaCCD'
_diffrn_measurement_method '\f and \w scans'
_diffrn_radiation_monochromator graphite
_diffrn_radiation_source 'Bruker-Nonius FR591 rotating anode'
_diffrn_radiation_type 'Mo K\a'
_diffrn_radiation_wavelength 0.71073
_diffrn_reflns_av_R_equivalents 0.0492
_diffrn_reflns_av_sigmaI/netI 0.0496
_diffrn_reflns_limit_h_max 13
_diffrn_reflns_limit_h_min -12
_diffrn_reflns_limit_k_max 28
_diffrn_reflns_limit_k_min -28
_diffrn_reflns_limit_l_max 14
_diffrn_reflns_limit_l_min -14
_diffrn_reflns_number 24100
_diffrn_reflns_theta_full 27.54
_diffrn_reflns_theta_max 27.54
_diffrn_reflns_theta_min 2.38
_diffrn_standards_decay_% 0
_exptl_absorpt_coefficient_mu 0.081
_exptl_absorpt_correction_T_max 0.986
_exptl_absorpt_correction_T_min 0.968
_exptl_absorpt_correction_type multi-scan
_exptl_absorpt_process_details '(SADABS; Sheldrick, 2003)'
_exptl_crystal_colour yellow
_exptl_crystal_density_diffrn 1.270
_exptl_crystal_density_method 'not measured'
_exptl_crystal_description lath
_exptl_crystal_F_000 912
_exptl_crystal_size_max 0.44
_exptl_crystal_size_mid 0.40
_exptl_crystal_size_min 0.19
_refine_diff_density_max 0.183
_refine_diff_density_min -0.219
_refine_ls_extinction_method none
_refine_ls_goodness_of_fit_ref 0.931
_refine_ls_hydrogen_treatment constr
_refine_ls_matrix_type full
_refine_ls_number_parameters 300
_refine_ls_number_reflns 5194
_refine_ls_number_restraints 0
_refine_ls_restrained_S_all 0.931
_refine_ls_R_factor_all 0.0916
_refine_ls_R_factor_gt 0.0469
_refine_ls_shift/su_max 0.032
_refine_ls_shift/su_mean 0.000
_refine_ls_structure_factor_coef Fsqd
_refine_ls_weighting_details 'w=1/[\s^2^(Fo^2^)+(0.0711P)^2^+0.5212P] where P=(Fo^2^+2Fc^2^)/3'
_refine_ls_weighting_scheme calc
_refine_ls_wR_factor_gt 0.1105
_refine_ls_wR_factor_ref 0.1328
_reflns_number_gt 3286
_reflns_number_total 5194
_reflns_threshold_expression I>2\s(I)
_cod_data_source_file lh2198.cif
_cod_data_source_block I
_cod_original_sg_symbol_H-M 'P 21/c'
_cod_database_code 2211105
_cod_database_fobs_code 2211105

loop_
_symmetry_equiv_pos_as_xyz
'x, y, z'
'-x, y+1/2, -z+1/2'
'-x, -y, -z'
'x, -y+1/2, z+1/2'

loop_
_atom_site_type_symbol
_atom_site_label
_atom_site_fract_x
_atom_site_fract_y
_atom_site_fract_z
_atom_site_U_iso_or_equiv
_atom_site_adp_type
_atom_site_calc_flag
_atom_site_refinement_flags
_atom_site_occupancy
N N1 0.53507(14) 0.36610(7) 0.37300(13) 0.0362(3) Uani d . 1
C C2 0.66984(16) 0.34501(8) 0.42271(15) 0.0338(4) Uani d . 1
C C21 0.69963(16) 0.28096(8) 0.45871(16) 0.0346(4) Uani d . 1
C C22 0.62975(18) 0.25175(8) 0.52193(17) 0.0383(4) Uani d . 1
C C23 0.66112(19) 0.19257(8) 0.56254(18) 0.0406(4) Uani d . 1
C C24 0.76215(18) 0.16014(8) 0.54152(17) 0.0391(4) Uani d . 1
C C241 0.7985(2) 0.09603(9) 0.5878(2) 0.0509(5) Uani d . 1
C C25 0.8283(2) 0.18923(9) 0.4751(2) 0.0473(5) Uani d . 1
C C26 0.79841(19) 0.24850(9) 0.43499(19) 0.0454(5) Uani d . 1
C C3 0.77137(16) 0.39198(7) 0.44303(15) 0.0330(4) Uani d . 1
C C31 0.92724(17) 0.39201(8) 0.50462(17) 0.0385(4) Uani d . 1
O O3 0.99610(12) 0.43759(6) 0.51326(13) 0.0459(3) Uani d . 1
C C3A 0.68660(16) 0.44389(8) 0.40379(15) 0.0330(4) Uani d . 1
N N4 0.72056(13) 0.50336(6) 0.40806(13) 0.0345(3) Uani d . 1
C C5 0.61577(16) 0.54631(8) 0.38226(15) 0.0318(4) Uani d . 1
C C51 0.67015(17) 0.60881(8) 0.41815(16) 0.0345(4) Uani d . 1
C C52 0.77948(18) 0.62163(9) 0.55105(18) 0.0460(5) Uani d . 1
C C53 0.8253(2) 0.67996(11) 0.5900(2) 0.0556(6) Uani d . 1
C C54 0.7645(2) 0.72720(10) 0.4981(2) 0.0552(5) Uani d . 1
C C541 0.8098(3) 0.79111(11) 0.5435(3) 0.0853(9) Uani d . 1
C C55 0.6590(2) 0.71403(9) 0.3644(2) 0.0534(5) Uani d . 1
C C56 0.61142(18) 0.65559(8) 0.32453(18) 0.0413(4) Uani d . 1
C C6 0.47288(16) 0.53011(8) 0.33359(15) 0.0326(4) Uani d . 1
C C61 0.36371(17) 0.57250(9) 0.32273(17) 0.0441(5) Uani d . 1
O O6 0.23758(12) 0.55809(7) 0.28624(14) 0.0579(4) Uani d . 1
C C7 0.42139(15) 0.46566(8) 0.29714(15) 0.0334(4) Uani d . 1
C C71 0.33917(16) 0.45440(7) 0.14263(15) 0.0306(4) Uani d . 1
C C72 0.18835(18) 0.45125(8) 0.07359(18) 0.0414(4) Uani d . 1
C C73 0.1146(2) 0.44338(9) -0.0689(2) 0.0547(6) Uani d . 1
C C74 0.1921(3) 0.43808(9) -0.13992(19) 0.0584(6) Uani d . 1
C C75 0.3409(2) 0.44043(8) -0.07132(19) 0.0480(5) Uani d . 1
C C76 0.41463(19) 0.44856(7) 0.06949(17) 0.0362(4) Uani d . 1
N N7A 0.54869(13) 0.42700(6) 0.36316(13) 0.0347(3) Uani d . 1
H H22 0.5599 0.2727 0.5373 0.046 Uiso calc R 1
H H23 0.6125 0.1736 0.6058 0.049 Uiso calc R 1
H H24A 0.7203 0.0698 0.5233 0.076 Uiso calc R 1
H H24B 0.8086 0.0916 0.6800 0.076 Uiso calc R 1
H H24C 0.8903 0.0849 0.5901 0.076 Uiso calc R 1
H H25 0.8957 0.1679 0.4569 0.057 Uiso calc R 1
H H26 0.8461 0.2672 0.3906 0.054 Uiso calc R 1
H H31 0.9786 0.3555 0.5398 0.046 Uiso calc R 1
H H4 0.8219 0.5152 0.4423 0.041 Uiso d R 1
H H52 0.8230 0.5900 0.6155 0.055 Uiso calc R 1
H H53 0.8996 0.6879 0.6813 0.067 Uiso calc R 1
H H54A 0.7436 0.8089 0.5729 0.128 Uiso calc R 1
H H54B 0.8058 0.8143 0.4666 0.128 Uiso calc R 1
H H54C 0.9095 0.7916 0.6205 0.128 Uiso calc R 1
H H55 0.6184 0.7455 0.2991 0.064 Uiso calc R 1
H H56 0.5384 0.6476 0.2328 0.050 Uiso calc R 1
H H61 0.3909 0.6133 0.3448 0.053 Uiso calc R 1
H H7 0.3551 0.4562 0.3361 0.040 Uiso calc R 1
H H72 0.1355 0.4544 0.1230 0.050 Uiso calc R 1
H H73 0.0112 0.4417 -0.1170 0.066 Uiso calc R 1
H H74 0.1417 0.4328 -0.2370 0.070 Uiso calc R 1
H H75 0.3937 0.4364 -0.1207 0.058 Uiso calc R 1
H H76 0.5180 0.4502 0.1166 0.043 Uiso calc R 1

loop_
_atom_site_aniso_label
_atom_site_aniso_U_11
_atom_site_aniso_U_22
_atom_site_aniso_U_33
_atom_site_aniso_U_12
_atom_site_aniso_U_13
_atom_site_aniso_U_23
N1 0.0254(7) 0.0515(9) 0.0286(7) -0.0079(6) 0.0104(6) 0.0061(6)
C2 0.0226(8) 0.0536(11) 0.0231(8) -0.0070(7) 0.0095(6) 0.0039(7)
C21 0.0254(8) 0.0486(10) 0.0264(8) -0.0096(7) 0.0097(7) 0.0006(7)
C22 0.0364(9) 0.0457(10) 0.0365(9) -0.0123(8) 0.0205(8) -0.0069(8)
C23 0.0459(10) 0.0435(11) 0.0392(10) -0.0158(8) 0.0259(8) -0.0057(8)
C24 0.0339(9) 0.0446(10) 0.0343(9) -0.0107(8) 0.0129(7) -0.0041(8)
C241 0.0515(12) 0.0476(11) 0.0540(12) -0.0085(9) 0.0257(10) -0.0029(9)
C25 0.0376(10) 0.0554(12) 0.0552(12) 0.0003(9) 0.0274(9) 0.0041(9)
C26 0.0347(9) 0.0610(12) 0.0476(11) -0.0022(9) 0.0256(8) 0.0104(9)
C3 0.0212(8) 0.0494(10) 0.0240(8) -0.0034(7) 0.0074(6) 0.0095(7)
C31 0.0231(8) 0.0522(11) 0.0346(9) -0.0027(8) 0.0093(7) 0.0134(8)
O3 0.0226(6) 0.0565(8) 0.0512(8) -0.0064(6) 0.0119(5) 0.0154(6)
C3A 0.0181(7) 0.0530(11) 0.0243(8) -0.0051(7) 0.0075(6) 0.0112(7)
N4 0.0177(6) 0.0493(9) 0.0328(7) -0.0020(6) 0.0091(5) 0.0146(6)
C5 0.0226(8) 0.0540(10) 0.0188(7) -0.0005(7) 0.0099(6) 0.0049(7)
C51 0.0230(8) 0.0539(11) 0.0300(8) -0.0039(7) 0.0154(7) -0.0027(7)
C52 0.0281(9) 0.0731(13) 0.0355(9) -0.0181(9) 0.0141(7) -0.0008(9)
C53 0.0359(10) 0.0846(16) 0.0494(12) -0.0257(10) 0.0229(9) -0.0189(11)
C54 0.0372(11) 0.0628(13) 0.0767(15) -0.0076(10) 0.0363(11) -0.0195(12)
C541 0.0608(15) 0.0679(16) 0.132(2) -0.0137(12) 0.0498(16) -0.0378(16)
C55 0.0447(11) 0.0497(12) 0.0695(14) 0.0128(9) 0.0303(11) -0.0033(10)
C56 0.0333(9) 0.0503(11) 0.0401(10) 0.0098(8) 0.0175(8) -0.0033(8)
C6 0.0199(7) 0.0580(11) 0.0186(7) -0.0039(7) 0.0082(6) -0.0038(7)
C61 0.0236(9) 0.0764(13) 0.0317(9) -0.0066(8) 0.0128(7) -0.0250(9)
O6 0.0224(6) 0.0986(11) 0.0515(8) -0.0084(6) 0.0168(6) -0.0384(7)
C7 0.0172(7) 0.0595(11) 0.0224(8) -0.0025(7) 0.0086(6) 0.0049(7)
C71 0.0240(8) 0.0404(9) 0.0228(7) -0.0031(7) 0.0075(6) 0.0030(6)
C72 0.0261(8) 0.0526(11) 0.0350(9) -0.0050(8) 0.0064(7) 0.0002(8)
C73 0.0407(11) 0.0534(12) 0.0376(10) -0.0118(9) -0.0073(8) 0.0006(9)
C74 0.0884(17) 0.0463(12) 0.0254(9) -0.0212(11) 0.0153(10) -0.0033(8)
C75 0.0760(15) 0.0396(10) 0.0345(10) -0.0096(9) 0.0314(10) -0.0045(8)
C76 0.0402(10) 0.0397(10) 0.0323(9) -0.0019(8) 0.0202(8) 0.0023(7)
N7A 0.0175(7) 0.0522(9) 0.0296(7) -0.0044(6) 0.0075(5) 0.0107(6)

loop_
_atom_type_symbol
_atom_type_description
_atom_type_scat_dispersion_real
_atom_type_scat_dispersion_imag
_atom_type_scat_source
C C 0.0033 0.0016 'International Tables Vol C Tables 4.2.6.8 and 6.1.1.4'
H H 0.0000 0.0000 'International Tables Vol C Tables 4.2.6.8 and 6.1.1.4'
N N 0.0061 0.0033 'International Tables Vol C Tables 4.2.6.8 and 6.1.1.4'
O O 0.0106 0.0060 'International Tables Vol C Tables 4.2.6.8 and 6.1.1.4'

loop_
_geom_angle_atom_site_label_1
_geom_angle_atom_site_label_2
_geom_angle_atom_site_label_3
_geom_angle
_geom_angle_publ_flag
C2 N1 N7A 104.62(12) no
N1 C2 C3 111.49(15) no
N1 C2 C21 119.92(14) no
C3 C2 C21 128.43(14) no
C26 C21 C22 118.06(16) no
C26 C21 C2 122.29(15) no
C22 C21 C2 119.63(15) no
C23 C22 C21 120.65(16) no
C23 C22 H22 119.7 no
C21 C22 H22 119.7 no
C22 C23 C24 121.55(16) no
C22 C23 H23 119.2 no
C24 C23 H23 119.2 no
C25 C24 C23 117.29(16) no
C25 C24 C241 120.99(17) no
C23 C24 C241 121.71(16) no
C24 C241 H24A 109.5 no
C24 C241 H24B 109.5 no
H24A C241 H24B 109.5 no
C24 C241 H24C 109.5 no
H24A C241 H24C 109.5 no
H24B C241 H24C 109.5 no
C26 C25 C24 121.58(17) no
C26 C25 H25 119.2 no
C24 C25 H25 119.2 no
C25 C26 C21 120.83(16) no
C25 C26 H26 119.6 no
C21 C26 H26 119.6 no
C3A C3 C2 104.20(13) no
C3A C3 C31 123.76(15) no
C2 C3 C31 131.63(15) no
O3 C31 C3 122.04(16) no
O3 C31 H31 119.0 no
C3 C31 H31 119.0 no
N7A C3A N4 120.20(15) no
N7A C3A C3 106.98(14) no
N4 C3A C3 132.68(14) no
C3A N4 C5 119.91(13) no
C3A N4 H4 119.5 no
C5 N4 H4 120.0 no
C6 C5 N4 120.46(15) no
C6 C5 C51 123.86(15) no
N4 C5 C51 115.58(13) no
C56 C51 C52 118.62(17) no
C56 C51 C5 121.99(15) no
C52 C51 C5 119.34(16) no
C53 C52 C51 120.59(19) no
C53 C52 H52 119.7 no
C51 C52 H52 119.7 no
C52 C53 C54 121.15(18) no
C52 C53 H53 119.4 no
C54 C53 H53 119.4 no
C55 C54 C53 118.08(19) no
C55 C54 C541 121.1(2) no
C53 C54 C541 120.8(2) no
C54 C541 H54A 109.5 no
C54 C541 H54B 109.5 no
H54A C541 H54B 109.5 no
C54 C541 H54C 109.5 no
H54A C541 H54C 109.5 no
H54B C541 H54C 109.5 no
C54 C55 C56 121.2(2) no
C54 C55 H55 119.4 no
C56 C55 H55 119.4 no
C51 C56 C55 120.31(17) no
C51 C56 H56 119.8 no
C55 C56 H56 119.8 no
C5 C6 C61 122.03(16) no
C5 C6 C7 122.25(15) no
C61 C6 C7 115.58(14) no
O6 C61 C6 122.77(18) no
O6 C61 H61 118.6 no
C6 C61 H61 118.6 no
N7A C7 C6 107.74(12) no
N7A C7 C71 110.72(13) no
C6 C7 C71 113.04(13) no
N7A C7 H7 108.4 no
C6 C7 H7 108.4 no
C71 C7 H7 108.4 no
C76 C71 C72 119.46(15) no
C76 C71 C7 120.04(14) no
C72 C71 C7 120.49(14) no
C71 C72 C73 119.64(18) no
C71 C72 H72 120.2 no
C73 C72 H72 120.2 no
C74 C73 C72 119.91(18) no
C74 C73 H73 120.0 no
C72 C73 H73 120.0 no
C75 C74 C73 120.34(17) no
C75 C74 H74 119.8 no
C73 C74 H74 119.8 no
C74 C75 C76 120.11(18) no
C74 C75 H75 119.9 no
C76 C75 H75 119.9 no
C75 C76 C71 120.53(17) no
C75 C76 H76 119.7 no
C71 C76 H76 119.7 no
C3A N7A N1 112.71(13) no
C3A N7A C7 125.42(14) no
N1 N7A C7 121.34(12) no

loop_
_geom_bond_atom_site_label_1
_geom_bond_atom_site_label_2
_geom_bond_distance
_geom_bond_publ_flag
N1 C2 1.330(2) no
N1 N7A 1.375(2) no
C2 C3 1.431(2) no
C2 C21 1.476(2) no
C21 C26 1.387(2) no
C21 C22 1.394(2) no
C22 C23 1.382(2) no
C22 H22 0.95 no
C23 C24 1.390(2) no
C23 H23 0.95 no
C24 C25 1.389(2) no
C24 C241 1.505(3) no
C241 H24A 0.98 no
C241 H24B 0.98 no
C241 H24C 0.98 no
C25 C26 1.382(3) no
C25 H25 0.95 no
C26 H26 0.95 no
C3 C3A 1.395(2) no
C3 C31 1.435(2) no
C31 O3 1.223(2) no
C31 H31 0.95 no
C3A N7A 1.3434(19) no
C3A N4 1.368(2) no
N4 C5 1.379(2) no
N4 H4 0.98 no
C5 C6 1.372(2) no
C5 C51 1.486(2) no
C51 C56 1.389(2) no
C51 C52 1.393(2) no
C52 C53 1.382(3) no
C52 H52 0.95 no
C53 C54 1.389(3) no
C53 H53 0.95 no
C54 C55 1.388(3) no
C54 C541 1.510(3) no
C541 H54A 0.98 no
C541 H54B 0.98 no
C541 H54C 0.98 no
C55 C56 1.389(3) no
C55 H55 0.95 no
C56 H56 0.95 no
C6 C61 1.443(2) no
C6 C7 1.520(2) no
C61 O6 1.2236(19) no
C61 H61 0.95 no
C7 N7A 1.455(2) no
C7 C71 1.522(2) no
C7 H7 1.00 no
C71 C76 1.383(2) no
C71 C72 1.386(2) no
C72 C73 1.395(3) no
C72 H72 0.95 no
C73 C74 1.379(3) no
C73 H73 0.95 no
C74 C75 1.368(3) no
C74 H74 0.95 no
C75 C76 1.380(2) no
C75 H75 0.95 no
C76 H76 0.95 no

loop_
_geom_hbond_atom_site_label_D
_geom_hbond_atom_site_label_H
_geom_hbond_atom_site_label_A
_geom_hbond_site_symmetry_A
_geom_hbond_distance_DH
_geom_hbond_distance_HA
_geom_hbond_distance_DA
_geom_hbond_angle_DHA
_geom_hbond_publ_flag
N4 H4 O3 . 0.98 2.36 2.933(2) 117 y
N4 H4 O3 3_766 0.98 2.02 2.968(2) 163 y
C73 H73 O6 3_565 0.95 2.37 3.294(3) 165 y
C74 H74 O3 1_454 0.95 2.44 3.376(2) 170 y

loop_
_geom_torsion_atom_site_label_1
_geom_torsion_atom_site_label_2
_geom_torsion_atom_site_label_3
_geom_torsion_atom_site_label_4
_geom_torsion
_geom_torsion_publ_flag
N7A N1 C2 C3 -1.08(17) no
N7A N1 C2 C21 174.63(13) no
N1 C2 C21 C26 142.21(16) no
C3 C2 C21 C26 -42.9(2) no
N1 C2 C21 C22 -39.4(2) y
N4 C5 C51 C52 -54.56(19) y
N7A C7 C71 C72 137.35(15) y
C3 C2 C21 C22 135.47(17) no
C26 C21 C22 C23 1.5(2) no
C2 C21 C22 C23 -176.90(15) no
C21 C22 C23 C24 -0.3(3) no
C22 C23 C24 C25 -1.4(3) no
C22 C23 C24 C241 178.92(16) no
C23 C24 C25 C26 1.8(3) no
C241 C24 C25 C26 -178.48(17) no
C24 C25 C26 C21 -0.6(3) no
C22 C21 C26 C25 -1.1(3) no
C2 C21 C26 C25 177.28(16) no
N1 C2 C3 C3A 1.18(17) no
C21 C2 C3 C3A -174.08(15) no
N1 C2 C3 C31 173.76(17) no
C21 C2 C3 C31 -1.5(3) no
C3A C3 C31 O3 -8.3(3) y
C2 C3 C31 O3 -179.62(17) no
C2 C3 C3A N7A -0.75(17) no
C31 C3 C3A N7A -174.09(15) no
C2 C3 C3A N4 174.95(16) no
C31 C3 C3A N4 1.6(3) no
N7A C3A N4 C5 5.7(2) no
C3 C3A N4 C5 -169.56(16) no
C3A N4 C5 C6 -9.2(2) no
C3A N4 C5 C51 167.49(13) no
C6 C5 C51 C56 -55.5(2) no
N4 C5 C51 C56 127.95(16) no
C6 C5 C51 C52 121.96(18) no
C56 C51 C52 C53 2.0(3) no
C5 C51 C52 C53 -175.60(15) no
C51 C52 C53 C54 -0.4(3) no
C52 C53 C54 C55 -1.7(3) no
C52 C53 C54 C541 176.89(18) no
C53 C54 C55 C56 2.1(3) no
C541 C54 C55 C56 -176.41(18) no
C52 C51 C56 C55 -1.5(2) no
C5 C51 C56 C55 176.00(15) no
C54 C55 C56 C51 -0.6(3) no
N4 C5 C6 C61 171.58(14) no
C51 C5 C6 C61 -4.8(2) no
N4 C5 C6 C7 -4.0(2) no
C51 C5 C6 C7 179.59(14) no
C5 C6 C61 O6 -176.16(15) y
C7 C6 C61 O6 -0.3(2) y
C5 C6 C7 N7A 18.00(19) no
C61 C6 C7 N7A -157.89(13) no
C5 C6 C7 C71 -104.66(16) no
C61 C6 C7 C71 79.45(17) no
N7A C7 C71 C76 -44.1(2) no
C6 C7 C71 C76 76.88(19) no
C6 C7 C71 C72 -101.67(17) no
C76 C71 C72 C73 -1.2(3) no
C7 C71 C72 C73 177.35(16) no
C71 C72 C73 C74 0.8(3) no
C72 C73 C74 C75 0.1(3) no
C73 C74 C75 C76 -0.5(3) no
C74 C75 C76 C71 0.0(3) no
C72 C71 C76 C75 0.8(2) no
C7 C71 C76 C75 -177.74(16) no
N4 C3A N7A N1 -176.21(13) no
C3 C3A N7A N1 0.14(18) no
N4 C3A N7A C7 12.1(2) no
C3 C3A N7A C7 -171.52(14) no
C2 N1 N7A C3A 0.59(17) no
C2 N1 N7A C7 172.63(13) no
C6 C7 N7A C3A -22.4(2) no
C71 C7 N7A C3A 101.65(18) no
C6 C7 N7A N1 166.60(13) no
C71 C7 N7A N1 -69.33(17) no
